data_1576985
loop_
_publ_author_name
'Ghosh, Subrata'
'Oyala, Paul H.'
'Fizer, Maksym'
'Dergachev, Vsevolod D.'
'Varganov, Sergey A.'
'Frank, Natia L.'

_publ_section_title
;
 Quantum coherence enhancement through control of metal-ligand covalency:
 modulating spin-orbit coupling in isostructural molecular qubits.
;
_journal_issue 20
_journal_name_full 'Chemical science'
_journal_page_first 10029
_journal_page_last 10046
_journal_paper_doi 10.1039/d5sc09844k
_journal_volume 17
_journal_year 2026
_chemical_formula_moiety 'C34 H40 Cu N6, 2(B F4)'
_chemical_formula_sum 'C34 H40 B2 Cu F8 N6'
_chemical_formula_weight 769.88
_space_group_crystal_system monoclinic
_space_group_IT_number 15
_space_group_name_Hall '-C 2yc'
_space_group_name_H-M_alt 'C 1 2/c 1'
_atom_sites_solution_hydrogens geom
_audit_creation_date 2022-09-06
_audit_creation_method
;
Olex2 1.5
(compiled 2022.04.07 svn.rca3783a0 for OlexSys, GUI svn.r6498)
;
_audit_update_record
;
2024-01-26 deposited with the CCDC.	2026-03-26 downloaded from the CCDC.
;
_cell_angle_alpha 90
_cell_angle_beta 96.698(2)
_cell_angle_gamma 90
_cell_formula_units_Z 4
_cell_length_a 18.209(3)
_cell_length_b 10.6641(15)
_cell_length_c 17.517(3)
_cell_measurement_reflns_used 5456
_cell_measurement_temperature 100(2)
_cell_measurement_theta_max 21.63
_cell_measurement_theta_min 2.22
_cell_volume 3378.3(9)
_computing_cell_refinement 'Bruker SAINT'
_computing_data_collection 'Bruker APEX2'
_computing_data_reduction 'Bruker SAINT'
_computing_molecular_graphics 'Olex2 1.5 (Dolomanov et al., 2009)'
_computing_publication_material 'Olex2 1.5 (Dolomanov et al., 2009)'
_computing_structure_refinement 'SHELXL 2018/3 (Sheldrick, 2015)'
_computing_structure_solution 'SHELXT 2014/5 (Sheldrick, 2014)'
_diffrn_ambient_temperature 100(2)
_diffrn_measured_fraction_theta_full 1.000
_diffrn_measured_fraction_theta_max 1.000
_diffrn_measurement_device_type 'Bruker Smart Apex II Ultra'
_diffrn_measurement_method '\f and \w scans'
_diffrn_radiation_type MoK\a
_diffrn_radiation_wavelength 0.71073
_diffrn_reflns_av_R_equivalents 0.0808
_diffrn_reflns_av_unetI/netI 0.0369
_diffrn_reflns_Laue_measured_fraction_full 1.000
_diffrn_reflns_Laue_measured_fraction_max 1.000
_diffrn_reflns_limit_h_max 23
_diffrn_reflns_limit_h_min -23
_diffrn_reflns_limit_k_max 13
_diffrn_reflns_limit_k_min -13
_diffrn_reflns_limit_l_max 22
_diffrn_reflns_limit_l_min -22
_diffrn_reflns_number 40099
_diffrn_reflns_point_group_measured_fraction_full 1.000
_diffrn_reflns_point_group_measured_fraction_max 1.000
_diffrn_reflns_theta_full 25.242
_diffrn_reflns_theta_max 27.494
_diffrn_reflns_theta_min 2.217
_diffrn_source 'Rotating anode'
_exptl_absorpt_coefficient_mu 0.727
_exptl_absorpt_correction_T_max 0.90
_exptl_absorpt_correction_T_min 0.75
_exptl_absorpt_correction_type multi-scan
_exptl_absorpt_process_details SADABS
_exptl_crystal_colour Blue
_exptl_crystal_density_diffrn 1.514
_exptl_crystal_description Rectengular
_exptl_crystal_F_000 1588
_exptl_crystal_size_max 0.45
_exptl_crystal_size_mid 0.35
_exptl_crystal_size_min 0.15
_refine_diff_density_max 1.243
_refine_diff_density_min -1.016
_refine_diff_density_rms 0.100
_refine_ls_extinction_method none
_refine_ls_goodness_of_fit_ref 1.032
_refine_ls_hydrogen_treatment constr
_refine_ls_matrix_type full
_refine_ls_number_parameters 234
_refine_ls_number_reflns 3884
_refine_ls_number_restraints 0
_refine_ls_restrained_S_all 1.032
_refine_ls_R_factor_all 0.0720
_refine_ls_R_factor_gt 0.0570
_refine_ls_shift/su_max 0.000
_refine_ls_shift/su_mean 0.000
_refine_ls_structure_factor_coef Fsqd
_refine_ls_weighting_details 'w=1/[\s^2^(Fo^2^)+(0.0788P)^2^+15.2457P] where P=(Fo^2^+2Fc^2^)/3'
_refine_ls_weighting_scheme calc
_refine_ls_wR_factor_gt 0.1438
_refine_ls_wR_factor_ref 0.1562
_reflns_Friedel_coverage 0.000
_reflns_number_gt 3186
_reflns_number_total 3884
_reflns_threshold_expression 'I > 2\s(I)'
_cod_data_source_file d5sc09844k2.cif
_cod_data_source_block Complex_1_Cu
_cod_depositor_comments
;
The following automatic conversions were performed:

data item '_exptl_absorpt_correction_type' value 'Multi-scan' was
changed to 'multi-scan' in accordance with the
/home/data/users/saulius/crontab/automatic-downloads/rss-feeds/RSC/lib/dictionaries/cif_core.dic
dictionary named 'cif_core.dic' version 2.4.2 last updated on
2011-04-26.

Automatic conversion script
Id: cif_fix_values 8170 2020-07-09 18:12:32Z antanas 

 Adding full bibliography for 1576984--1576986.cif.
;
_cod_original_cell_volume 3378.4(8)
_cod_database_code 1576985
_shelx_shelxl_version_number 2018/3
_shelx_space_group_comment
;
The symmetry employed for this shelxl refinement is uniquely defined
by the following loop, which should always be used as a source of
symmetry information in preference to the above space-group names.
They are only intended as comments.
;
_shelx_estimated_absorpt_t_max 0.84
_shelx_estimated_absorpt_t_min 0.78
_olex2_refinement_description
;
1. Fixed Uiso
 At 1.2 times of:
  All C(H) groups, All C(H,H) groups
 At 1.5 times of:
  All C(H,H,H) groups
2.a Secondary CH2 refined with riding coordinates:
 C1(H1A,H1B), C4(H4A,H4B)
2.b Aromatic/amide H refined with riding coordinates:
 C9(H9), C10(H10), C11(H11), C12(H12), C13(H13), C14(H14), C17(H17)
2.c Idealised Me refined as rotating group:
 C6(H6A,H6B,H6C), C7(H7A,H7B,H7C), C8(H8A,H8B,H8C)
;
_olex2_submission_special_instructions 'No special instructions were received'

loop_
_space_group_symop_operation_xyz
'x, y, z'
'-x, y, -z+1/2'
'x+1/2, y+1/2, z'
'-x+1/2, y+1/2, -z+1/2'
'-x, -y, -z'
'x, -y, z-1/2'
'-x+1/2, -y+1/2, -z'
'x+1/2, -y+1/2, z-1/2'

loop_
_atom_site_label
_atom_site_type_symbol
_atom_site_fract_x
_atom_site_fract_y
_atom_site_fract_z
_atom_site_U_iso_or_equiv
_atom_site_adp_type
_atom_site_occupancy
_atom_site_site_symmetry_order
_atom_site_calc_flag
_atom_site_refinement_flags_posn
_atom_site_refinement_flags_adp
_atom_site_refinement_flags_occupancy
_atom_site_disorder_assembly
_atom_site_disorder_group
Cu1 Cu 0.500000 0.51223(4) 0.250000 0.01681(16) Uani 1 2 d S T P . .
F1 F 0.88646(16) 0.4635(3) 0.43679(16) 0.0642(9) Uani 1 1 d . . . . .
N1 N 0.38757(13) 0.5814(2) 0.30072(14) 0.0185(5) Uani 1 1 d . . . . .
N2 N 0.45963(14) 0.6467(2) 0.17790(14) 0.0181(5) Uani 1 1 d . . . . .
N3 N 0.54448(14) 0.3677(2) 0.31613(14) 0.0183(5) Uani 1 1 d . . . . .
F4 F 0.78419(16) 0.5831(3) 0.41821(18) 0.0665(9) Uani 1 1 d . . . . .
C1 C 0.34146(16) 0.6103(3) 0.22787(18) 0.0207(6) Uani 1 1 d . . . . .
H1A H 0.301556 0.668789 0.238131 0.025 Uiso 1 1 calc R U . . .
H1B H 0.318109 0.532144 0.206323 0.025 Uiso 1 1 calc R U . . .
C2 C 0.38659(16) 0.6687(3) 0.16940(17) 0.0190(6) Uani 1 1 d . . . . .
C3 C 0.49531(16) 0.7048(3) 0.36628(17) 0.0186(6) Uani 1 1 d . . . . .
C4 C 0.41318(16) 0.6994(3) 0.33976(18) 0.0200(6) Uani 1 1 d . . . . .
H4A H 0.385971 0.711353 0.384960 0.024 Uiso 1 1 calc R U . . .
H4B H 0.400243 0.770247 0.304163 0.024 Uiso 1 1 calc R U . . .
C5 C 0.34806(17) 0.4978(3) 0.35270(18) 0.0224(6) Uani 1 1 d . . . . .
C6 C 0.3987(2) 0.4798(3) 0.4281(2) 0.0286(7) Uani 1 1 d . . . . .
H6A H 0.445751 0.443179 0.417182 0.043 Uiso 1 1 calc R U . . .
H6B H 0.374872 0.423488 0.461954 0.043 Uiso 1 1 calc R U . . .
H6C H 0.407958 0.561139 0.453428 0.043 Uiso 1 1 calc R U . . .
C7 C 0.33457(19) 0.3685(3) 0.3161(2) 0.0265(7) Uani 1 1 d . . . . .
H7A H 0.381521 0.333823 0.303468 0.040 Uiso 1 1 calc R U . . .
H7B H 0.300038 0.376215 0.269024 0.040 Uiso 1 1 calc R U . . .
H7C H 0.313508 0.312588 0.352219 0.040 Uiso 1 1 calc R U . . .
C8 C 0.27324(18) 0.5533(3) 0.3690(2) 0.0281(7) Uani 1 1 d . . . . .
H8A H 0.280292 0.640417 0.386047 0.042 Uiso 1 1 calc R U . . .
H8B H 0.253524 0.504127 0.409230 0.042 Uiso 1 1 calc R U . . .
H8C H 0.238369 0.550598 0.321947 0.042 Uiso 1 1 calc R U . . .
C9 C 0.52402(18) 0.7786(3) 0.42773(18) 0.0221(6) Uani 1 1 d . . . . .
H9 H 0.492226 0.817320 0.460038 0.026 Uiso 1 1 calc R U . . .
C10 C 0.39997(18) 0.7949(3) 0.05874(18) 0.0228(6) Uani 1 1 d . . . . .
H10 H 0.378963 0.841067 0.015190 0.027 Uiso 1 1 calc R U . . .
C11 C 0.35468(17) 0.7433(3) 0.10925(18) 0.0224(6) Uani 1 1 d . . . . .
H11 H 0.302943 0.758750 0.102812 0.027 Uiso 1 1 calc R U . . .
C12 C 0.59118(17) 0.3703(3) 0.38071(17) 0.0215(6) Uani 1 1 d . . . . .
H12 H 0.606558 0.449370 0.401847 0.026 Uiso 1 1 calc R U . . .
C13 C 0.61851(18) 0.2614(3) 0.41869(19) 0.0248(7) Uani 1 1 d . . . . .
H13 H 0.652009 0.266702 0.464404 0.030 Uiso 1 1 calc R U . . .
C14 C 0.59602(18) 0.1467(3) 0.38868(18) 0.0241(6) Uani 1 1 d . . . . .
H14 H 0.612992 0.071912 0.414449 0.029 Uiso 1 1 calc R U . . .
C15 C 0.54784(17) 0.1399(3) 0.31977(18) 0.0222(6) Uani 1 1 d . . . . .
C16 C 0.52388(16) 0.2538(3) 0.28530(16) 0.0181(6) Uani 1 1 d . . . . .
C17 C 0.5233(2) 0.0251(3) 0.2834(2) 0.0289(7) Uani 1 1 d . . . . .
H17 H 0.539597 -0.052408 0.306098 0.035 Uiso 1 1 calc R U . . .
F18 F 0.8153(2) 0.4597(4) 0.32276(18) 0.1039(16) Uani 1 1 d . . . . .
F19 F 0.7802(2) 0.3738(4) 0.4247(4) 0.1238(19) Uani 1 1 d . . . . .
B1 B 0.8163(2) 0.4740(4) 0.3997(2) 0.0316(9) Uani 1 1 d . . . . .

loop_
_atom_site_aniso_label
_atom_site_aniso_U_11
_atom_site_aniso_U_22
_atom_site_aniso_U_33
_atom_site_aniso_U_23
_atom_site_aniso_U_13
_atom_site_aniso_U_12
Cu1 0.0200(3) 0.0130(3) 0.0170(3) 0.000 0.00050(18) 0.000
F1 0.0602(17) 0.0712(19) 0.0531(16) -0.0285(14) -0.0274(13) 0.0406(15)
N1 0.0179(12) 0.0163(12) 0.0217(12) 0.0002(10) 0.0035(10) -0.0009(9)
N2 0.0212(12) 0.0145(11) 0.0186(12) -0.0009(9) 0.0026(10) -0.0008(9)
N3 0.0215(12) 0.0164(12) 0.0169(12) 0.0000(9) 0.0015(9) 0.0007(9)
F4 0.0656(17) 0.0475(16) 0.0765(19) -0.0266(14) -0.0339(15) 0.0346(14)
C1 0.0168(14) 0.0216(14) 0.0236(15) 0.0014(12) 0.0014(11) 0.0000(11)
C2 0.0199(14) 0.0139(13) 0.0226(15) -0.0010(11) -0.0001(11) -0.0007(10)
C3 0.0227(14) 0.0119(13) 0.0215(14) 0.0017(11) 0.0044(11) -0.0004(10)
C4 0.0193(14) 0.0169(14) 0.0243(15) -0.0026(11) 0.0047(11) 0.0011(11)
C5 0.0237(15) 0.0202(15) 0.0244(15) 0.0001(12) 0.0077(12) -0.0017(11)
C6 0.0329(17) 0.0288(17) 0.0252(16) 0.0055(13) 0.0080(13) 0.0007(14)
C7 0.0280(16) 0.0206(15) 0.0326(18) 0.0014(13) 0.0107(14) -0.0040(12)
C8 0.0238(16) 0.0265(16) 0.0363(19) 0.0016(14) 0.0133(14) -0.0003(13)
C9 0.0293(16) 0.0156(13) 0.0218(15) -0.0012(11) 0.0056(12) 0.0003(12)
C10 0.0306(16) 0.0163(14) 0.0203(14) 0.0017(11) -0.0019(12) 0.0009(12)
C11 0.0228(15) 0.0169(14) 0.0260(16) -0.0013(12) -0.0029(12) 0.0009(11)
C12 0.0243(15) 0.0214(15) 0.0187(14) 0.0003(11) 0.0019(12) 0.0003(12)
C13 0.0254(16) 0.0275(16) 0.0215(15) 0.0029(12) 0.0026(12) 0.0045(13)
C14 0.0268(16) 0.0216(15) 0.0243(16) 0.0048(12) 0.0050(13) 0.0073(12)
C15 0.0246(15) 0.0186(14) 0.0242(15) 0.0017(12) 0.0057(12) 0.0025(11)
C16 0.0201(14) 0.0174(14) 0.0175(14) 0.0007(11) 0.0050(11) 0.0013(11)
C17 0.0404(19) 0.0144(14) 0.0315(18) 0.0033(12) 0.0025(15) 0.0030(13)
F18 0.111(3) 0.153(4) 0.0404(16) -0.022(2) -0.0237(17) 0.091(3)
F19 0.098(3) 0.055(2) 0.229(6) -0.017(3) 0.064(3) -0.027(2)
B1 0.036(2) 0.0248(19) 0.032(2) -0.0069(15) -0.0040(16) 0.0034(16)

loop_
_atom_type_symbol
_atom_type_description
_atom_type_scat_dispersion_real
_atom_type_scat_dispersion_imag
_atom_type_scat_source
C C 0.0033 0.0016 'International Tables Vol C Tables 4.2.6.8 and 6.1.1.4'
H H 0.0000 0.0000 'International Tables Vol C Tables 4.2.6.8 and 6.1.1.4'
B B 0.0013 0.0007 'International Tables Vol C Tables 4.2.6.8 and 6.1.1.4'
Cu Cu 0.3201 1.2651 'International Tables Vol C Tables 4.2.6.8 and 6.1.1.4'
F F 0.0171 0.0103 'International Tables Vol C Tables 4.2.6.8 and 6.1.1.4'
N N 0.0061 0.0033 'International Tables Vol C Tables 4.2.6.8 and 6.1.1.4'

loop_
_geom_angle_atom_site_label_1
_geom_angle_atom_site_label_2
_geom_angle_atom_site_label_3
_geom_angle
_geom_angle_site_symmetry_1
_geom_angle_site_symmetry_3
_geom_angle_publ_flag
N1 Cu1 N1 144.78(12) 2_655 . ?
N2 Cu1 N1 75.53(9) 2_655 2_655 ?
N2 Cu1 N1 79.32(9) . 2_655 ?
N2 Cu1 N1 79.32(9) 2_655 . ?
N2 Cu1 N1 75.53(9) . . ?
N2 Cu1 N2 88.01(14) 2_655 . ?
N2 Cu1 N3 95.23(10) 2_655 . ?
N2 Cu1 N3 175.26(10) 2_655 2_655 ?
N2 Cu1 N3 175.26(10) . . ?
N2 Cu1 N3 95.23(10) . 2_655 ?
N3 Cu1 N1 108.45(9) . . ?
N3 Cu1 N1 98.10(9) 2_655 . ?
N3 Cu1 N1 108.45(9) 2_655 2_655 ?
N3 Cu1 N1 98.10(9) . 2_655 ?
N3 Cu1 N3 81.75(14) . 2_655 ?
C1 N1 Cu1 99.50(17) . . ?
C1 N1 C4 109.8(2) . . ?
C1 N1 C5 112.4(2) . . ?
C4 N1 Cu1 101.11(16) . . ?
C4 N1 C5 111.6(2) . . ?
C5 N1 Cu1 121.22(18) . . ?
C2 N2 Cu1 118.9(2) . . ?
C2 N2 C3 121.3(3) . 2_655 ?
C3 N2 Cu1 119.5(2) 2_655 . ?
C12 N3 Cu1 129.7(2) . . ?
C12 N3 C16 118.2(3) . . ?
C16 N3 Cu1 112.07(19) . . ?
N1 C1 H1A 109.3 . . ?
N1 C1 H1B 109.3 . . ?
N1 C1 C2 111.7(2) . . ?
H1A C1 H1B 107.9 . . ?
C2 C1 H1A 109.3 . . ?
C2 C1 H1B 109.3 . . ?
N2 C2 C1 117.4(3) . . ?
N2 C2 C11 120.3(3) . . ?
C11 C2 C1 122.3(3) . . ?
N2 C3 C4 117.0(3) 2_655 . ?
N2 C3 C9 120.6(3) 2_655 . ?
C9 C3 C4 122.0(3) . . ?
N1 C4 C3 114.9(2) . . ?
N1 C4 H4A 108.6 . . ?
N1 C4 H4B 108.6 . . ?
C3 C4 H4A 108.6 . . ?
C3 C4 H4B 108.6 . . ?
H4A C4 H4B 107.5 . . ?
N1 C5 C6 108.1(2) . . ?
N1 C5 C7 110.1(2) . . ?
N1 C5 C8 112.1(3) . . ?
C6 C5 C8 110.2(3) . . ?
C7 C5 C6 107.5(3) . . ?
C7 C5 C8 108.8(3) . . ?
C5 C6 H6A 109.5 . . ?
C5 C6 H6B 109.5 . . ?
C5 C6 H6C 109.5 . . ?
H6A C6 H6B 109.5 . . ?
H6A C6 H6C 109.5 . . ?
H6B C6 H6C 109.5 . . ?
C5 C7 H7A 109.5 . . ?
C5 C7 H7B 109.5 . . ?
C5 C7 H7C 109.5 . . ?
H7A C7 H7B 109.5 . . ?
H7A C7 H7C 109.5 . . ?
H7B C7 H7C 109.5 . . ?
C5 C8 H8A 109.5 . . ?
C5 C8 H8B 109.5 . . ?
C5 C8 H8C 109.5 . . ?
H8A C8 H8B 109.5 . . ?
H8A C8 H8C 109.5 . . ?
H8B C8 H8C 109.5 . . ?
C3 C9 H9 120.6 . . ?
C3 C9 C10 118.8(3) . 2_655 ?
C10 C9 H9 120.6 2_655 . ?
C9 C10 H10 120.2 2_655 . ?
C9 C10 C11 119.7(3) 2_655 . ?
C11 C10 H10 120.2 . . ?
C2 C11 H11 120.6 . . ?
C10 C11 C2 118.8(3) . . ?
C10 C11 H11 120.6 . . ?
N3 C12 H12 118.6 . . ?
N3 C12 C13 122.8(3) . . ?
C13 C12 H12 118.6 . . ?
C12 C13 H13 120.6 . . ?
C14 C13 C12 118.9(3) . . ?
C14 C13 H13 120.6 . . ?
C13 C14 H14 120.0 . . ?
C13 C14 C15 120.1(3) . . ?
C15 C14 H14 120.0 . . ?
C14 C15 C17 123.9(3) . . ?
C16 C15 C14 117.1(3) . . ?
C16 C15 C17 119.0(3) . . ?
N3 C16 C15 122.9(3) . . ?
N3 C16 C16 117.05(16) . 2_655 ?
C15 C16 C16 120.04(18) . 2_655 ?
C15 C17 H17 119.5 . . ?
C17 C17 C15 120.98(19) 2_655 . ?
C17 C17 H17 119.5 2_655 . ?
F4 B1 F1 111.1(3) . . ?
F18 B1 F1 111.5(4) . . ?
F18 B1 F4 112.2(4) . . ?
F19 B1 F1 104.1(4) . . ?
F19 B1 F4 111.2(4) . . ?
F19 B1 F18 106.4(4) . . ?

loop_
_geom_bond_atom_site_label_1
_geom_bond_atom_site_label_2
_geom_bond_distance
_geom_bond_site_symmetry_2
_geom_bond_publ_flag
Cu1 N1 2.439(2) 2_655 ?
Cu1 N1 2.439(2) . ?
Cu1 N2 1.994(3) . ?
Cu1 N2 1.994(3) 2_655 ?
Cu1 N3 2.038(2) . ?
Cu1 N3 2.038(2) 2_655 ?
F1 B1 1.369(5) . ?
N1 C1 1.476(4) . ?
N1 C4 1.481(4) . ?
N1 C5 1.515(4) . ?
N2 C2 1.342(4) . ?
N2 C3 1.343(4) 2_655 ?
N3 C12 1.334(4) . ?
N3 C16 1.365(4) . ?
F4 B1 1.358(5) . ?
C1 H1A 0.9900 . ?
C1 H1B 0.9900 . ?
C1 C2 1.520(4) . ?
C2 C11 1.392(4) . ?
C3 C4 1.515(4) . ?
C3 C9 1.385(4) . ?
C4 H4A 0.9900 . ?
C4 H4B 0.9900 . ?
C5 C6 1.533(5) . ?
C5 C7 1.528(4) . ?
C5 C8 1.542(4) . ?
C6 H6A 0.9800 . ?
C6 H6B 0.9800 . ?
C6 H6C 0.9800 . ?
C7 H7A 0.9800 . ?
C7 H7B 0.9800 . ?
C7 H7C 0.9800 . ?
C8 H8A 0.9800 . ?
C8 H8B 0.9800 . ?
C8 H8C 0.9800 . ?
C9 H9 0.9500 . ?
C9 C10 1.388(5) 2_655 ?
C10 H10 0.9500 . ?
C10 C11 1.391(5) . ?
C11 H11 0.9500 . ?
C12 H12 0.9500 . ?
C12 C13 1.401(4) . ?
C13 H13 0.9500 . ?
C13 C14 1.375(5) . ?
C14 H14 0.9500 . ?
C14 C15 1.409(4) . ?
C15 C16 1.403(4) . ?
C15 C17 1.427(4) . ?
C16 C16 1.427(6) 2_655 ?
C17 C17 1.362(7) 2_655 ?
C17 H17 0.9500 . ?
F18 B1 1.355(5) . ?
F19 B1 1.353(6) . ?

loop_
_geom_torsion_atom_site_label_1
_geom_torsion_atom_site_label_2
_geom_torsion_atom_site_label_3
_geom_torsion_atom_site_label_4
_geom_torsion
_geom_torsion_site_symmetry_1
_geom_torsion_site_symmetry_2
_geom_torsion_site_symmetry_3
_geom_torsion_site_symmetry_4
_geom_torsion_publ_flag
Cu1 N1 C1 C2 -37.6(2) . . . . ?
Cu1 N1 C4 C3 -26.3(3) . . . . ?
Cu1 N1 C5 C6 65.9(3) . . . . ?
Cu1 N1 C5 C7 -51.2(3) . . . . ?
Cu1 N1 C5 C8 -172.4(2) . . . . ?
Cu1 N2 C2 C1 13.3(3) . . . . ?
Cu1 N2 C2 C11 -167.2(2) . . . . ?
Cu1 N3 C12 C13 -178.2(2) . . . . ?
Cu1 N3 C16 C15 179.4(2) . . . . ?
Cu1 N3 C16 C16 -0.3(4) . . . 2_655 ?
N1 C1 C2 N2 22.9(4) . . . . ?
N1 C1 C2 C11 -156.6(3) . . . . ?
N2 C2 C11 C10 -0.4(4) . . . . ?
N2 C3 C4 N1 34.3(4) 2_655 . . . ?
N2 C3 C9 C10 2.2(4) 2_655 . . 2_655 ?
N3 C12 C13 C14 -0.5(5) . . . . ?
C1 N1 C4 C3 -130.7(3) . . . . ?
C1 N1 C5 C6 -176.8(2) . . . . ?
C1 N1 C5 C7 66.0(3) . . . . ?
C1 N1 C5 C8 -55.2(3) . . . . ?
C1 C2 C11 C10 179.1(3) . . . . ?
C3 N2 C2 C1 -173.1(3) 2_655 . . . ?
C3 N2 C2 C11 6.4(4) 2_655 . . . ?
C4 N1 C1 C2 67.9(3) . . . . ?
C4 N1 C5 C6 -53.0(3) . . . . ?
C4 N1 C5 C7 -170.1(3) . . . . ?
C4 N1 C5 C8 68.7(3) . . . . ?
C4 C3 C9 C10 -169.8(3) . . . 2_655 ?
C5 N1 C1 C2 -167.2(2) . . . . ?
C5 N1 C4 C3 104.0(3) . . . . ?
C9 C3 C4 N1 -153.4(3) . . . . ?
C9 C10 C11 C2 -4.5(4) 2_655 . . . ?
C12 N3 C16 C15 2.0(4) . . . . ?
C12 N3 C16 C16 -177.7(3) . . . 2_655 ?
C12 C13 C14 C15 1.7(5) . . . . ?
C13 C14 C15 C16 -1.0(5) . . . . ?
C13 C14 C15 C17 178.2(3) . . . . ?
C14 C15 C16 N3 -0.8(4) . . . . ?
C14 C15 C16 C16 178.9(3) . . . 2_655 ?
C14 C15 C17 C17 -179.8(4) . . . 2_655 ?
C16 N3 C12 C13 -1.3(4) . . . . ?
C16 C15 C17 C17 -0.6(6) . . . 2_655 ?
C17 C15 C16 N3 179.9(3) . . . . ?
C17 C15 C16 C16 -0.4(5) . . . 2_655 ?
